data_7045410
loop_
_publ_author_name
'Mahapatra, Prithwish'
'Giri, Sanjib'
'Drew, Michael G. B.'
'Ghosh, Ashutosh'

_publ_section_title
;
 Control of nuclearity in heterometallic Cu<sup>II</sup>-Mn<sup>II</sup>
 complexes derived from asymmetric Schiff bases: structures and magnetic
 properties.
;
_journal_issue 10
_journal_name_full 'Dalton transactions (Cambridge, England : 2003)'
_journal_page_first 3568
_journal_page_last 3579
_journal_paper_doi 10.1039/c7dt04766e
_journal_volume 47
_journal_year 2018
_chemical_formula_sum 'C36 H36 Cl4 Cu2 Mn2 N4 O4'
_chemical_formula_weight 967.45
_space_group_crystal_system triclinic
_space_group_IT_number 2
_space_group_name_Hall '-P 1'
_space_group_name_H-M_alt 'P -1'
_symmetry_space_group_name_Hall '-P 1'
_symmetry_space_group_name_H-M 'P -1'
_atom_sites_solution_hydrogens geom
_audit_creation_method SHELXL-2016/6
_audit_update_record
;
2018-01-23 deposited with the CCDC.
2018-01-26 downloaded from the CCDC.
;
_cell_angle_alpha 108.443(6)
_cell_angle_beta 113.238(4)
_cell_angle_gamma 96.187(6)
_cell_formula_units_Z 1
_cell_length_a 9.946(3)
_cell_length_b 11.530(7)
_cell_length_c 11.732(4)
_cell_measurement_reflns_used 360
_cell_measurement_temperature 293(2)
_cell_measurement_theta_max 25.150
_cell_measurement_theta_min 1.932
_cell_volume 1130.2(9)
_computing_cell_refinement 'Bruker SMART'
_computing_data_collection 'Bruker SMART'
_computing_data_reduction 'Bruker SAINT'
_computing_molecular_graphics PLATON(Spek,2004)
_computing_publication_material 'SHELXL-2016/6, PLATON, WINGX (Ferrugia, 2012)'
_computing_structure_refinement 'SHELXL-2016/6 (Sheldrick, 2016)'
_computing_structure_solution 'SHELXS-97 (Sheldrick, 2008)'
_diffrn_ambient_temperature 293(2)
_diffrn_measured_fraction_theta_full 0.967
_diffrn_measured_fraction_theta_max 0.967
_diffrn_measurement_device_type 'CCD area detector'
_diffrn_measurement_method 'phi and omega scans'
_diffrn_radiation_monochromator graphite
_diffrn_radiation_source 'fine-focus sealed tube'
_diffrn_radiation_type MoK\a
_diffrn_radiation_wavelength 0.71073
_diffrn_reflns_av_R_equivalents 0.0472
_diffrn_reflns_av_unetI/netI 0.0900
_diffrn_reflns_Laue_measured_fraction_full 0.967
_diffrn_reflns_Laue_measured_fraction_max 0.967
_diffrn_reflns_limit_h_max 11
_diffrn_reflns_limit_h_min -11
_diffrn_reflns_limit_k_max 13
_diffrn_reflns_limit_k_min -12
_diffrn_reflns_limit_l_max 13
_diffrn_reflns_limit_l_min -13
_diffrn_reflns_number 7720
_diffrn_reflns_point_group_measured_fraction_full 0.967
_diffrn_reflns_point_group_measured_fraction_max 0.967
_diffrn_reflns_theta_full 25.150
_diffrn_reflns_theta_max 25.150
_diffrn_reflns_theta_min 1.932
_exptl_absorpt_coefficient_mu 1.748
_exptl_absorpt_correction_T_max 0.949
_exptl_absorpt_correction_T_min 0.920
_exptl_absorpt_correction_type empirical
_exptl_absorpt_process_details SADABS
_exptl_crystal_colour green
_exptl_crystal_density_diffrn 1.421
_exptl_crystal_density_method 'not measured'
_exptl_crystal_description prismatic
_exptl_crystal_F_000 488
_exptl_crystal_size_max 0.06
_exptl_crystal_size_mid 0.04
_exptl_crystal_size_min 0.03
_refine_diff_density_max 0.494
_refine_diff_density_min -0.555
_refine_diff_density_rms 0.083
_refine_ls_extinction_method none
_refine_ls_goodness_of_fit_ref 0.931
_refine_ls_hydrogen_treatment constr
_refine_ls_matrix_type full
_refine_ls_number_parameters 236
_refine_ls_number_reflns 3916
_refine_ls_number_restraints 0
_refine_ls_restrained_S_all 0.931
_refine_ls_R_factor_all 0.0908
_refine_ls_R_factor_gt 0.0455
_refine_ls_shift/su_max 0.002
_refine_ls_shift/su_mean 0.000
_refine_ls_structure_factor_coef Fsqd
_refine_ls_weighting_details 'w=1/[\s^2^(Fo^2^)+(0.0556P)^2^] where P=(Fo^2^+2Fc^2^)/3'
_refine_ls_weighting_scheme calc
_refine_ls_wR_factor_gt 0.1035
_refine_ls_wR_factor_ref 0.1210
_reflns_Friedel_coverage 0.000
_reflns_number_gt 2328
_reflns_number_total 3916
_reflns_threshold_expression 'I > 2\s(I)'
_cod_data_source_file c7dt04766e2.cif
_cod_data_source_block 1
_cod_depositor_comments
;
The following automatic conversions were performed:

'_exptl_absorpt_correction_type' value 'EMPIRICAL' changed to
'empirical' according to
/home/data/users/saulius/crontab/automatic-downloads/rss-feeds/RSC/lib/dictionaries/cif_core.dic
dictionary named 'cif_core.dic' version 2.4.2 from 2011-04-26.

Automatic conversion script
Id: cif_fix_values 4973 2017-02-22 13:04:09Z antanas 

 Adding full bibliography for 7045410--7045413.cif.
;
_cod_original_cell_volume 1130.1(9)
_cod_database_code 7045410
_shelx_shelxl_version_number 2016/6
_shelx_space_group_comment
;
The symmetry employed for this shelxl refinement is uniquely defined
by the following loop, which should always be used as a source of
symmetry information in preference to the above space-group names.
They are only intended as comments.
;

loop_
_space_group_symop_operation_xyz
'x, y, z'
'-x, -y, -z'

loop_
_atom_site_label
_atom_site_type_symbol
_atom_site_fract_x
_atom_site_fract_y
_atom_site_fract_z
_atom_site_U_iso_or_equiv
_atom_site_adp_type
_atom_site_occupancy
_atom_site_site_symmetry_order
_atom_site_calc_flag
_atom_site_refinement_flags_posn
_atom_site_refinement_flags_adp
Cu1 Cu 0.02734(6) 0.03190(6) 0.27266(6) 0.0433(2) Uani 1 1 d . .
Mn1 Mn 0.38508(8) 0.06028(7) 0.37723(7) 0.0394(2) Uani 1 1 d . .
Cl1 Cl 0.50000(14) 0.17042(13) 0.28711(13) 0.0522(4) Uani 1 1 d . .
Cl2 Cl 0.43436(14) -0.14403(13) 0.37468(12) 0.0493(4) Uani 1 1 d . .
O2 O 0.1609(3) -0.0359(3) 0.2023(3) 0.0435(9) Uani 1 1 d . .
O1 O 0.2188(3) 0.1416(3) 0.4181(3) 0.0415(9) Uani 1 1 d . .
N1 N -0.0719(4) 0.0896(4) 0.3907(4) 0.0462(11) Uani 1 1 d . .
N2 N -0.1522(4) -0.0768(4) 0.1105(4) 0.0487(11) Uani 1 1 d . .
C1 C 0.2297(6) 0.2622(5) 0.4874(5) 0.0438(13) Uani 1 1 d . .
C2 C 0.3536(6) 0.3578(5) 0.5252(5) 0.0533(15) Uani 1 1 d . .
H2 H 0.432049 0.336745 0.505769 0.064 Uiso 1 1 calc R U
C3 C 0.3649(7) 0.4820(6) 0.5900(5) 0.0660(17) Uani 1 1 d . .
H3 H 0.449670 0.544287 0.613360 0.079 Uiso 1 1 calc R U
C4 C 0.2507(7) 0.5157(6) 0.6213(6) 0.0704(18) Uani 1 1 d . .
H4 H 0.255419 0.600592 0.662118 0.085 Uiso 1 1 calc R U
C5 C 0.1305(7) 0.4215(6) 0.5908(6) 0.0695(18) Uani 1 1 d . .
H5 H 0.056460 0.443660 0.616440 0.083 Uiso 1 1 calc R U
C6 C 0.1148(6) 0.2925(5) 0.5221(5) 0.0473(14) Uani 1 1 d . .
C7 C -0.0197(6) 0.1981(6) 0.4903(5) 0.0526(15) Uani 1 1 d . .
C8 C -0.0931(6) 0.2335(7) 0.5838(6) 0.082(2) Uani 1 1 d . .
H8A H -0.187808 0.250409 0.537847 0.123 Uiso 1 1 calc R U
H8B H -0.026728 0.307859 0.662779 0.123 Uiso 1 1 calc R U
H8C H -0.110976 0.164606 0.609806 0.123 Uiso 1 1 calc R U
C9 C -0.2105(6) 0.0012(6) 0.3663(6) 0.0622(17) Uani 1 1 d . .
H9A H -0.286874 0.047176 0.365285 0.075 Uiso 1 1 calc R U
H9B H -0.185395 -0.024947 0.441406 0.075 Uiso 1 1 calc R U
C10 C -0.2784(6) -0.1155(6) 0.2379(6) 0.0699(19) Uani 1 1 d . .
H10A H -0.376545 -0.158867 0.223282 0.084 Uiso 1 1 calc R U
H10B H -0.213461 -0.172423 0.247242 0.084 Uiso 1 1 calc R U
C11 C -0.2981(6) -0.0864(6) 0.1165(6) 0.0669(18) Uani 1 1 d . .
H11A H -0.377667 -0.153371 0.034941 0.080 Uiso 1 1 calc R U
H11B H -0.325979 -0.007136 0.124736 0.080 Uiso 1 1 calc R U
C12 C -0.1517(6) -0.1458(5) 0.0016(5) 0.0506(14) Uani 1 1 d . .
H12 H -0.246850 -0.190804 -0.070377 0.061 Uiso 1 1 calc R U
C13 C -0.0254(6) -0.1638(5) -0.0255(5) 0.0477(14) Uani 1 1 d . .
C14 C -0.0534(7) -0.2386(5) -0.1560(5) 0.0604(16) Uani 1 1 d . .
H14 H -0.153261 -0.271080 -0.223446 0.072 Uiso 1 1 calc R U
C15 C 0.0591(7) -0.2660(6) -0.1884(5) 0.0648(17) Uani 1 1 d . .
H15 H 0.037631 -0.317274 -0.275942 0.078 Uiso 1 1 calc R U
C16 C 0.2090(7) -0.2145(6) -0.0860(6) 0.0655(17) Uani 1 1 d . .
H16 H 0.288086 -0.232866 -0.105702 0.079 Uiso 1 1 calc R U
C17 C 0.2410(6) -0.1383(5) 0.0417(5) 0.0535(15) Uani 1 1 d . .
H17 H 0.341723 -0.104227 0.107101 0.064 Uiso 1 1 calc R U
C18 C 0.1266(6) -0.1100(5) 0.0770(5) 0.0421(13) Uani 1 1 d . .

loop_
_atom_site_aniso_label
_atom_site_aniso_U_11
_atom_site_aniso_U_22
_atom_site_aniso_U_33
_atom_site_aniso_U_23
_atom_site_aniso_U_13
_atom_site_aniso_U_12
Cu1 0.0297(3) 0.0585(5) 0.0485(4) 0.0263(3) 0.0190(3) 0.0162(3)
Mn1 0.0294(4) 0.0514(5) 0.0430(4) 0.0211(4) 0.0184(3) 0.0168(4)
Cl1 0.0449(8) 0.0625(10) 0.0600(8) 0.0310(7) 0.0280(7) 0.0164(7)
Cl2 0.0458(8) 0.0526(9) 0.0438(7) 0.0169(6) 0.0155(6) 0.0173(6)
O2 0.0326(18) 0.056(2) 0.0404(19) 0.0164(17) 0.0157(15) 0.0153(17)
O1 0.0287(18) 0.052(2) 0.0473(19) 0.0167(17) 0.0214(15) 0.0164(16)
N1 0.028(2) 0.073(3) 0.062(3) 0.045(3) 0.027(2) 0.023(2)
N2 0.031(2) 0.065(3) 0.053(3) 0.030(2) 0.017(2) 0.012(2)
C1 0.043(3) 0.056(4) 0.043(3) 0.023(3) 0.024(2) 0.026(3)
C2 0.053(4) 0.056(4) 0.056(3) 0.016(3) 0.033(3) 0.018(3)
C3 0.072(4) 0.059(4) 0.063(4) 0.013(3) 0.037(3) 0.015(3)
C4 0.086(5) 0.047(4) 0.087(5) 0.016(3) 0.053(4) 0.030(4)
C5 0.074(4) 0.088(5) 0.068(4) 0.029(4) 0.048(4) 0.045(4)
C6 0.042(3) 0.064(4) 0.046(3) 0.024(3) 0.024(2) 0.028(3)
C7 0.043(3) 0.084(5) 0.051(3) 0.036(3) 0.027(3) 0.037(3)
C8 0.059(4) 0.137(7) 0.076(4) 0.048(4) 0.045(4) 0.044(4)
C9 0.044(3) 0.094(5) 0.087(4) 0.061(4) 0.043(3) 0.035(3)
C10 0.038(3) 0.082(5) 0.108(5) 0.052(4) 0.039(4) 0.014(3)
C11 0.032(3) 0.097(5) 0.071(4) 0.041(4) 0.019(3) 0.012(3)
C12 0.040(3) 0.056(4) 0.051(3) 0.029(3) 0.010(3) 0.010(3)
C13 0.051(3) 0.043(3) 0.038(3) 0.015(2) 0.010(3) 0.016(3)
C14 0.071(4) 0.050(4) 0.046(3) 0.022(3) 0.012(3) 0.015(3)
C15 0.073(4) 0.073(5) 0.044(3) 0.020(3) 0.022(3) 0.029(4)
C16 0.080(5) 0.077(5) 0.060(4) 0.032(3) 0.041(3) 0.039(4)
C17 0.049(3) 0.062(4) 0.050(3) 0.020(3) 0.021(3) 0.026(3)
C18 0.049(3) 0.046(3) 0.038(3) 0.022(3) 0.020(2) 0.019(3)

loop_
_atom_type_symbol
_atom_type_description
_atom_type_scat_dispersion_real
_atom_type_scat_dispersion_imag
_atom_type_scat_source
C C 0.0033 0.0016 'International Tables Vol C Tables 4.2.6.8 and 6.1.1.4'
H H 0.0000 0.0000 'International Tables Vol C Tables 4.2.6.8 and 6.1.1.4'
N N 0.0061 0.0033 'International Tables Vol C Tables 4.2.6.8 and 6.1.1.4'
O O 0.0106 0.0060 'International Tables Vol C Tables 4.2.6.8 and 6.1.1.4'
Cl Cl 0.1484 0.1585 'International Tables Vol C Tables 4.2.6.8 and 6.1.1.4'
Mn Mn 0.3368 0.7283 'International Tables Vol C Tables 4.2.6.8 and 6.1.1.4'
Cu Cu 0.3201 1.2651 'International Tables Vol C Tables 4.2.6.8 and 6.1.1.4'

loop_
_geom_angle_atom_site_label_1
_geom_angle_atom_site_label_2
_geom_angle_atom_site_label_3
_geom_angle
_geom_angle_site_symmetry_3
O1 Cu1 O2 80.86(13) .
O1 Cu1 N2 171.99(16) .
O2 Cu1 N2 92.68(16) .
O1 Cu1 N1 89.50(15) .
O2 Cu1 N1 162.96(14) .
N2 Cu1 N1 97.90(18) .
O1 Mn1 O2 70.62(12) .
O1 Mn1 Cl1 112.11(11) .
O2 Mn1 Cl1 99.99(10) .
O1 Mn1 Cl2 128.58(10) .
O2 Mn1 Cl2 91.01(10) .
Cl1 Mn1 Cl2 118.33(6) .
O1 Mn1 Cl2 91.37(9) 2_656
O2 Mn1 Cl2 153.09(9) 2_656
Cl1 Mn1 Cl2 105.39(6) 2_656
Cl2 Mn1 Cl2 84.80(5) 2_656
Mn1 Cl2 Mn1 95.20(5) 2_656
C18 O2 Cu1 128.5(3) .
C18 O2 Mn1 129.2(3) .
Cu1 O2 Mn1 101.91(14) .
C1 O1 Cu1 120.2(3) .
C1 O1 Mn1 129.5(3) .
Cu1 O1 Mn1 105.01(14) .
C7 N1 C9 117.9(5) .
C7 N1 Cu1 123.4(4) .
C9 N1 Cu1 118.7(4) .
C12 N2 C11 118.3(4) .
C12 N2 Cu1 124.3(4) .
C11 N2 Cu1 117.3(3) .
O1 C1 C2 120.5(5) .
O1 C1 C6 120.2(5) .
C2 C1 C6 119.3(5) .
C3 C2 C1 122.1(5) .
C2 C3 C4 120.2(6) .
C5 C4 C3 118.5(6) .
C4 C5 C6 122.5(5) .
C1 C6 C5 117.4(5) .
C1 C6 C7 123.8(5) .
C5 C6 C7 118.9(5) .
N1 C7 C6 122.3(5) .
N1 C7 C8 121.2(5) .
C6 C7 C8 116.4(5) .
N1 C9 C10 115.3(4) .
C9 C10 C11 112.9(5) .
N2 C11 C10 107.5(4) .
N2 C12 C13 129.2(5) .
C14 C13 C18 119.2(5) .
C14 C13 C12 118.9(5) .
C18 C13 C12 121.9(5) .
C15 C14 C13 122.6(5) .
C14 C15 C16 117.9(5) .
C17 C16 C15 121.2(6) .
C16 C17 C18 121.6(5) .
O2 C18 C17 120.4(4) .
O2 C18 C13 122.1(5) .
C17 C18 C13 117.5(5) .

loop_
_geom_bond_atom_site_label_1
_geom_bond_atom_site_label_2
_geom_bond_distance
_geom_bond_site_symmetry_2
Cu1 O1 1.921(3) .
Cu1 O2 1.933(3) .
Cu1 N2 1.925(4) .
Cu1 N1 1.993(4) .
Mn1 O1 2.125(3) .
Mn1 O2 2.198(3) .
Mn1 Cl1 2.3510(16) .
Mn1 Cl2 2.451(2) .
Mn1 Cl2 2.5203(16) 2_656
O2 C18 1.324(5) .
O1 C1 1.338(6) .
N1 C7 1.287(7) .
N1 C9 1.490(6) .
N2 C12 1.275(6) .
N2 C11 1.475(6) .
C1 C2 1.377(7) .
C1 C6 1.399(6) .
C2 C3 1.360(7) .
C3 C4 1.382(7) .
C4 C5 1.369(8) .
C5 C6 1.406(7) .
C6 C7 1.466(7) .
C7 C8 1.522(7) .
C9 C10 1.502(7) .
C10 C11 1.509(7) .
C12 C13 1.432(7) .
C13 C14 1.394(7) .
C13 C18 1.417(6) .
C14 C15 1.354(7) .
C15 C16 1.401(7) .
C16 C17 1.360(7) .
C17 C18 1.392(7) .
